data_2226648
loop_
_publ_author_name
'Hasanudin, Noorhafizah'
'Abdul Rahim, Aisyah Saad'
'Mohamed, Nornisah'
'Quah, Ching Kheng'
'Fun, Hoong-Kun'

_publ_section_title
;
 9-(4-Hydroxy-3-methoxyphenyl)-3,3,6,6-tetramethyl-3,4,5,6-tetrahydro-9<i>H</i>-xanthene-1,8(2<i>H</i>,7<i>H</i>)-dione
;
_journal_coeditor_code RZ2454
_journal_issue 7
_journal_name_full 'Acta Crystallographica Section E'
_journal_page_first o1538
_journal_page_last o1539
_journal_paper_doi 10.1107/S1600536810020258
_journal_volume 66
_journal_year 2010
_chemical_formula_iupac 'C24 H28 O5'
_chemical_formula_moiety 'C24 H28 O5'
_chemical_formula_sum 'C24 H28 O5'
_chemical_formula_weight 396.46
_chemical_name_systematic
;
9-(4-Hydroxy-3-methoxyphenyl)-3,3,6,6-tetramethyl-3,4,5,6-tetrahydro-
9<i>H</i>-xanthene-1,8(2<i>H</i>,7<i>H</i>)-dione
;
_space_group_IT_number 61
_symmetry_cell_setting orthorhombic
_symmetry_space_group_name_Hall '-P 2ac 2ab'
_symmetry_space_group_name_H-M 'P b c a'
_atom_sites_solution_hydrogens geom
_atom_sites_solution_primary direct
_atom_sites_solution_secondary difmap
_audit_creation_method SHELXL-97
_cell_angle_alpha 90.00
_cell_angle_beta 90.00
_cell_angle_gamma 90.00
_cell_formula_units_Z 8
_cell_length_a 11.4861(10)
_cell_length_b 11.8659(11)
_cell_length_c 30.087(3)
_cell_measurement_reflns_used 5544
_cell_measurement_temperature 100
_cell_measurement_theta_max 31.40
_cell_measurement_theta_min 2.23
_cell_volume 4100.6(7)
_computing_cell_refinement 'SAINT (Bruker, 2009)'
_computing_data_collection 'APEX2 (Bruker, 2009)'
_computing_data_reduction 'SAINT (Bruker, 2009)'
_computing_molecular_graphics 'SHELXTL (Sheldrick, 2008)'
_computing_publication_material
;
SHELXTL (Sheldrick, 2008) and PLATON (Spek, 2009)
;
_computing_structure_refinement 'SHELXTL (Sheldrick, 2008)'
_computing_structure_solution 'SHELXTL (Sheldrick, 2008)'
_diffrn_ambient_temperature 100
_diffrn_measured_fraction_theta_full 0.997
_diffrn_measured_fraction_theta_max 0.997
_diffrn_measurement_device_type
;
Bruker APEXII DUO CCD area-detector diffractometer
;
_diffrn_measurement_method '\f and \w scans'
_diffrn_radiation_monochromator graphite
_diffrn_radiation_source 'fine-focus sealed tube'
_diffrn_radiation_type MoK\a
_diffrn_radiation_wavelength 0.71073
_diffrn_reflns_av_R_equivalents 0.0461
_diffrn_reflns_av_sigmaI/netI 0.0403
_diffrn_reflns_limit_h_max 12
_diffrn_reflns_limit_h_min -16
_diffrn_reflns_limit_k_max 16
_diffrn_reflns_limit_k_min -16
_diffrn_reflns_limit_l_max 42
_diffrn_reflns_limit_l_min -20
_diffrn_reflns_number 26584
_diffrn_reflns_theta_full 30.00
_diffrn_reflns_theta_max 30.00
_diffrn_reflns_theta_min 2.23
_diffrn_standards_number 0
_exptl_absorpt_coefficient_mu 0.089
_exptl_absorpt_correction_T_max 0.9786
_exptl_absorpt_correction_T_min 0.9700
_exptl_absorpt_correction_type multi-scan
_exptl_absorpt_process_details '(<i>SADABS</i>; Bruker, 2009)'
_exptl_crystal_colour colourless
_exptl_crystal_density_diffrn 1.284
_exptl_crystal_density_method 'not measured'
_exptl_crystal_description block
_exptl_crystal_F_000 1696
_exptl_crystal_size_max 0.345
_exptl_crystal_size_mid 0.30
_exptl_crystal_size_min 0.244
_refine_diff_density_max 0.568
_refine_diff_density_min -0.376
_refine_ls_extinction_method none
_refine_ls_goodness_of_fit_ref 1.062
_refine_ls_hydrogen_treatment mixed
_refine_ls_matrix_type full
_refine_ls_number_parameters 271
_refine_ls_number_reflns 5972
_refine_ls_number_restraints 0
_refine_ls_restrained_S_all 1.062
_refine_ls_R_factor_all 0.0648
_refine_ls_R_factor_gt 0.0447
_refine_ls_shift/su_max 0.001
_refine_ls_shift/su_max_lt 0.001
_refine_ls_shift/su_mean 0.000
_refine_ls_structure_factor_coef Fsqd
_refine_ls_weighting_details 'calc w=1/[\s^2^(Fo^2^)+(0.0729P)^2^+0.8139P] where P=(Fo^2^+2Fc^2^)/3'
_refine_ls_weighting_scheme calc
_refine_ls_wR_factor_gt 0.1175
_refine_ls_wR_factor_ref 0.1360
_reflns_number_gt 4634
_reflns_number_total 5972
_reflns_threshold_expression I>2\s(I)
_cod_data_source_file rz2454.cif
_cod_data_source_block I
_cod_original_cell_volume 4100.6(6)
_cod_database_code 2226648
_cod_database_fobs_code 2226648

loop_
_symmetry_equiv_pos_as_xyz
'x, y, z'
'-x+1/2, -y, z+1/2'
'-x, y+1/2, -z+1/2'
'x+1/2, -y+1/2, -z'
'-x, -y, -z'
'x-1/2, y, -z-1/2'
'x, -y-1/2, z-1/2'
'-x-1/2, y-1/2, z'

loop_
_atom_site_type_symbol
_atom_site_label
_atom_site_fract_x
_atom_site_fract_y
_atom_site_fract_z
_atom_site_U_iso_or_equiv
_atom_site_adp_type
_atom_site_calc_flag
_atom_site_refinement_flags
_atom_site_occupancy
_atom_site_disorder_assembly
_atom_site_disorder_group
O O1 -0.28861(7) 0.40281(8) 0.37337(3) 0.01617(19) Uani d . 1 . .
O O2 0.01386(8) 0.44676(8) 0.26832(3) 0.0228(2) Uani d . 1 . .
O O3 -0.01627(8) 0.68315(9) 0.41472(4) 0.0257(2) Uani d . 1 . .
O O4 0.35090(8) 0.35573(8) 0.36534(3) 0.0207(2) Uani d . 1 . .
O O5 0.27890(8) 0.17322(8) 0.41056(4) 0.0225(2) Uani d . 1 . .
C C1 -0.23302(10) 0.38185(10) 0.33355(4) 0.0146(2) Uani d . 1 . .
C C2 -0.30172(10) 0.30335(11) 0.30502(4) 0.0170(2) Uani d . 1 . .
H H2A -0.3616 0.3454 0.2895 0.020 Uiso calc R 1 . .
H H2B -0.3398 0.2477 0.3236 0.020 Uiso calc R 1 . .
C C3 -0.22358(11) 0.24318(11) 0.27099(4) 0.0190(3) Uani d . 1 . .
C C4 -0.15068(12) 0.33410(12) 0.24770(5) 0.0215(3) Uani d . 1 . .
H H4A -0.0983 0.2979 0.2268 0.026 Uiso calc R 1 . .
H H4B -0.2023 0.3826 0.2308 0.026 Uiso calc R 1 . .
C C5 -0.08000(11) 0.40592(10) 0.27917(4) 0.0171(2) Uani d . 1 . .
C C6 -0.12984(10) 0.42841(10) 0.32340(4) 0.0142(2) Uani d . 1 . .
C C7 -0.05937(10) 0.49443(10) 0.35702(4) 0.0142(2) Uani d . 1 . .
H H7A -0.0228 0.5590 0.3423 0.017 Uiso calc R 1 . .
C C8 -0.14118(10) 0.53630(10) 0.39271(4) 0.0143(2) Uani d . 1 . .
C C9 -0.10776(11) 0.63245(11) 0.42079(4) 0.0172(2) Uani d . 1 . .
C C10 -0.19236(11) 0.67093(11) 0.45628(5) 0.0195(3) Uani d . 1 . .
H H10A -0.2428 0.7283 0.4438 0.023 Uiso calc R 1 . .
H H10B -0.1487 0.7054 0.4803 0.023 Uiso calc R 1 . .
C C11 -0.26798(11) 0.57635(11) 0.47544(4) 0.0185(3) Uani d . 1 . .
C C12 -0.32808(11) 0.51647(11) 0.43638(4) 0.0182(3) Uani d . 1 . .
H H12A -0.3646 0.4479 0.4471 0.022 Uiso calc R 1 . .
H H12B -0.3888 0.5649 0.4247 0.022 Uiso calc R 1 . .
C C13 -0.24524(10) 0.48756(10) 0.39991(4) 0.0145(2) Uani d . 1 . .
C C14 0.03504(10) 0.41644(10) 0.37528(4) 0.0144(2) Uani d . 1 . .
C C15 0.15186(10) 0.43068(10) 0.36324(4) 0.0150(2) Uani d . 1 . .
H H15A 0.1742 0.4937 0.3470 0.018 Uiso calc R 1 . .
C C16 0.23459(10) 0.35118(11) 0.37548(4) 0.0154(2) Uani d . 1 . .
C C17 0.20159(11) 0.25532(10) 0.39955(4) 0.0163(2) Uani d . 1 . .
C C18 0.08671(11) 0.24362(11) 0.41294(5) 0.0192(3) Uani d . 1 . .
H H18A 0.0648 0.1820 0.4301 0.023 Uiso calc R 1 . .
C C19 0.00419(11) 0.32338(11) 0.40088(5) 0.0186(3) Uani d . 1 . .
H H19A -0.0726 0.3146 0.4100 0.022 Uiso calc R 1 . .
C C20 -0.14395(12) 0.15751(11) 0.29401(5) 0.0253(3) Uani d . 1 . .
H H20A -0.1906 0.1025 0.3092 0.038 Uiso calc R 1 . .
H H20B -0.0951 0.1957 0.3151 0.038 Uiso calc R 1 . .
H H20C -0.0963 0.1207 0.2722 0.038 Uiso calc R 1 . .
C C21 -0.29993(13) 0.18345(13) 0.23661(5) 0.0291(3) Uani d . 1 . .
H H21A -0.3498 0.1304 0.2514 0.044 Uiso calc R 1 . .
H H21B -0.2513 0.1444 0.2157 0.044 Uiso calc R 1 . .
H H21C -0.3465 0.2381 0.2212 0.044 Uiso calc R 1 . .
C C22 -0.36133(12) 0.62585(14) 0.50611(5) 0.0282(3) Uani d . 1 . .
H H22A -0.3246 0.6625 0.5308 0.042 Uiso calc R 1 . .
H H22B -0.4107 0.5664 0.5168 0.042 Uiso calc R 1 . .
H H22C -0.4072 0.6796 0.4899 0.042 Uiso calc R 1 . .
C C23 -0.19191(13) 0.49357(13) 0.50166(5) 0.0280(3) Uani d . 1 . .
H H23A -0.1551 0.5324 0.5259 0.042 Uiso calc R 1 . .
H H23B -0.1334 0.4626 0.4824 0.042 Uiso calc R 1 . .
H H23C -0.2396 0.4338 0.5131 0.042 Uiso calc R 1 . .
C C24 0.39966(11) 0.46439(12) 0.35714(5) 0.0238(3) Uani d . 1 . .
H H24A 0.4831 0.4594 0.3577 0.036 Uiso calc R 1 . .
H H24B 0.3739 0.5160 0.3797 0.036 Uiso calc R 1 . .
H H24C 0.3748 0.4908 0.3285 0.036 Uiso calc R 1 . .
H H14O 0.3488(19) 0.1956(19) 0.4055(8) 0.047(6) Uiso d . 1 . .

loop_
_atom_site_aniso_label
_atom_site_aniso_U_11
_atom_site_aniso_U_22
_atom_site_aniso_U_33
_atom_site_aniso_U_12
_atom_site_aniso_U_13
_atom_site_aniso_U_23
O1 0.0129(4) 0.0191(4) 0.0165(4) -0.0030(3) 0.0024(3) -0.0032(3)
O2 0.0224(5) 0.0237(5) 0.0223(5) -0.0030(4) 0.0075(4) 0.0022(4)
O3 0.0185(5) 0.0247(5) 0.0339(6) -0.0067(4) 0.0031(4) -0.0047(4)
O4 0.0105(4) 0.0246(5) 0.0272(5) 0.0030(3) 0.0023(3) 0.0053(4)
O5 0.0165(5) 0.0195(5) 0.0315(5) 0.0044(4) -0.0038(4) 0.0044(4)
C1 0.0140(5) 0.0146(5) 0.0152(5) 0.0022(4) 0.0005(4) 0.0006(4)
C2 0.0153(5) 0.0179(5) 0.0179(6) -0.0010(4) -0.0009(4) -0.0017(5)
C3 0.0214(6) 0.0169(6) 0.0187(6) -0.0027(5) 0.0022(5) -0.0026(5)
C4 0.0263(7) 0.0216(6) 0.0166(6) -0.0029(5) 0.0036(5) -0.0008(5)
C5 0.0205(6) 0.0143(5) 0.0166(6) 0.0021(4) 0.0024(5) 0.0028(5)
C6 0.0132(5) 0.0135(5) 0.0159(5) 0.0021(4) 0.0003(4) 0.0024(4)
C7 0.0106(5) 0.0146(5) 0.0173(6) 0.0004(4) 0.0012(4) 0.0017(4)
C8 0.0114(5) 0.0148(5) 0.0166(5) 0.0015(4) -0.0001(4) 0.0015(4)
C9 0.0144(5) 0.0166(5) 0.0206(6) 0.0004(4) -0.0021(5) 0.0007(5)
C10 0.0165(6) 0.0202(6) 0.0219(6) -0.0002(5) -0.0008(5) -0.0049(5)
C11 0.0155(5) 0.0237(6) 0.0163(6) -0.0008(5) 0.0010(5) -0.0023(5)
C12 0.0127(5) 0.0229(6) 0.0191(6) -0.0005(4) 0.0017(4) -0.0036(5)
C13 0.0119(5) 0.0161(5) 0.0156(5) 0.0006(4) -0.0011(4) -0.0001(5)
C14 0.0116(5) 0.0152(5) 0.0164(5) 0.0014(4) -0.0005(4) -0.0004(4)
C15 0.0129(5) 0.0156(5) 0.0164(5) -0.0004(4) 0.0002(4) 0.0008(4)
C16 0.0112(5) 0.0199(6) 0.0151(5) 0.0013(4) -0.0007(4) -0.0016(5)
C17 0.0141(5) 0.0177(6) 0.0171(6) 0.0026(4) -0.0031(4) -0.0001(5)
C18 0.0169(6) 0.0173(6) 0.0235(6) -0.0005(4) -0.0003(5) 0.0043(5)
C19 0.0130(5) 0.0193(6) 0.0235(6) -0.0002(4) 0.0016(5) 0.0028(5)
C20 0.0260(7) 0.0145(6) 0.0354(8) 0.0013(5) 0.0065(6) 0.0001(6)
C21 0.0334(8) 0.0288(7) 0.0252(7) -0.0090(6) 0.0034(6) -0.0102(6)
C22 0.0221(7) 0.0409(8) 0.0216(7) -0.0028(6) 0.0033(5) -0.0115(6)
C23 0.0301(7) 0.0339(8) 0.0200(7) 0.0016(6) -0.0021(6) 0.0045(6)
C24 0.0143(6) 0.0272(7) 0.0298(7) -0.0045(5) 0.0002(5) -0.0047(6)

loop_
_atom_type_symbol
_atom_type_description
_atom_type_scat_dispersion_real
_atom_type_scat_dispersion_imag
_atom_type_scat_source
C C 0.0033 0.0016 'International Tables Vol C Tables 4.2.6.8 and 6.1.1.4'
H H 0.0000 0.0000 'International Tables Vol C Tables 4.2.6.8 and 6.1.1.4'
O O 0.0106 0.0060 'International Tables Vol C Tables 4.2.6.8 and 6.1.1.4'

loop_
_geom_angle_atom_site_label_1
_geom_angle_atom_site_label_2
_geom_angle_atom_site_label_3
_geom_angle_site_symmetry_1
_geom_angle_site_symmetry_3
_geom_angle
_geom_angle_publ_flag
C13 O1 C1 . . 117.88(9) ?
C16 O4 C24 . . 117.15(10) ?
C17 O5 H14O . . 110.3(15) ?
C6 C1 O1 . . 122.11(11) ?
C6 C1 C2 . . 126.34(11) ?
O1 C1 C2 . . 111.55(10) ?
C1 C2 C3 . . 111.36(10) ?
C1 C2 H2A . . 109.4 ?
C3 C2 H2A . . 109.4 ?
C1 C2 H2B . . 109.4 ?
C3 C2 H2B . . 109.4 ?
H2A C2 H2B . . 108.0 ?
C21 C3 C20 . . 109.88(12) ?
C21 C3 C4 . . 109.24(11) ?
C20 C3 C4 . . 110.30(11) ?
C21 C3 C2 . . 109.31(11) ?
C20 C3 C2 . . 110.83(11) ?
C4 C3 C2 . . 107.22(10) ?
C5 C4 C3 . . 113.79(11) ?
C5 C4 H4A . . 108.8 ?
C3 C4 H4A . . 108.8 ?
C5 C4 H4B . . 108.8 ?
C3 C4 H4B . . 108.8 ?
H4A C4 H4B . . 107.7 ?
O2 C5 C6 . . 120.71(12) ?
O2 C5 C4 . . 121.91(12) ?
C6 C5 C4 . . 117.36(11) ?
C1 C6 C5 . . 118.29(11) ?
C1 C6 C7 . . 122.20(11) ?
C5 C6 C7 . . 119.31(10) ?
C8 C7 C6 . . 108.21(10) ?
C8 C7 C14 . . 112.65(10) ?
C6 C7 C14 . . 107.84(10) ?
C8 C7 H7A . . 109.4 ?
C6 C7 H7A . . 109.4 ?
C14 C7 H7A . . 109.4 ?
C13 C8 C9 . . 118.22(11) ?
C13 C8 C7 . . 121.72(11) ?
C9 C8 C7 . . 120.07(10) ?
O3 C9 C8 . . 121.30(12) ?
O3 C9 C10 . . 120.51(12) ?
C8 C9 C10 . . 118.14(11) ?
C9 C10 C11 . . 114.09(11) ?
C9 C10 H10A . . 108.7 ?
C11 C10 H10A . . 108.7 ?
C9 C10 H10B . . 108.7 ?
C11 C10 H10B . . 108.7 ?
H10A C10 H10B . . 107.6 ?
C22 C11 C10 . . 110.04(11) ?
C22 C11 C23 . . 109.54(12) ?
C10 C11 C23 . . 109.87(11) ?
C22 C11 C12 . . 108.88(10) ?
C10 C11 C12 . . 107.80(11) ?
C23 C11 C12 . . 110.68(11) ?
C13 C12 C11 . . 112.46(10) ?
C13 C12 H12A . . 109.1 ?
C11 C12 H12A . . 109.1 ?
C13 C12 H12B . . 109.1 ?
C11 C12 H12B . . 109.1 ?
H12A C12 H12B . . 107.8 ?
C8 C13 O1 . . 122.80(11) ?
C8 C13 C12 . . 125.88(11) ?
O1 C13 C12 . . 111.32(10) ?
C19 C14 C15 . . 118.86(11) ?
C19 C14 C7 . . 119.92(10) ?
C15 C14 C7 . . 120.94(11) ?
C16 C15 C14 . . 120.35(12) ?
C16 C15 H15A . . 119.8 ?
C14 C15 H15A . . 119.8 ?
O4 C16 C15 . . 125.52(12) ?
O4 C16 C17 . . 114.24(11) ?
C15 C16 C17 . . 120.23(11) ?
O5 C17 C18 . . 118.62(12) ?
O5 C17 C16 . . 122.09(11) ?
C18 C17 C16 . . 119.28(11) ?
C17 C18 C19 . . 120.37(12) ?
C17 C18 H18A . . 119.8 ?
C19 C18 H18A . . 119.8 ?
C18 C19 C14 . . 120.78(12) ?
C18 C19 H19A . . 119.6 ?
C14 C19 H19A . . 119.6 ?
C3 C20 H20A . . 109.5 ?
C3 C20 H20B . . 109.5 ?
H20A C20 H20B . . 109.5 ?
C3 C20 H20C . . 109.5 ?
H20A C20 H20C . . 109.5 ?
H20B C20 H20C . . 109.5 ?
C3 C21 H21A . . 109.5 ?
C3 C21 H21B . . 109.5 ?
H21A C21 H21B . . 109.5 ?
C3 C21 H21C . . 109.5 ?
H21A C21 H21C . . 109.5 ?
H21B C21 H21C . . 109.5 ?
C11 C22 H22A . . 109.5 ?
C11 C22 H22B . . 109.5 ?
H22A C22 H22B . . 109.5 ?
C11 C22 H22C . . 109.5 ?
H22A C22 H22C . . 109.5 ?
H22B C22 H22C . . 109.5 ?
C11 C23 H23A . . 109.5 ?
C11 C23 H23B . . 109.5 ?
H23A C23 H23B . . 109.5 ?
C11 C23 H23C . . 109.5 ?
H23A C23 H23C . . 109.5 ?
H23B C23 H23C . . 109.5 ?
O4 C24 H24A . . 109.5 ?
O4 C24 H24B . . 109.5 ?
H24A C24 H24B . . 109.5 ?
O4 C24 H24C . . 109.5 ?
H24A C24 H24C . . 109.5 ?
H24B C24 H24C . . 109.5 ?

loop_
_geom_bond_atom_site_label_1
_geom_bond_atom_site_label_2
_geom_bond_site_symmetry_2
_geom_bond_distance
_geom_bond_publ_flag
O1 C13 . 1.3772(15) ?
O1 C1 . 1.3802(14) ?
O2 C5 . 1.2263(15) ?
O3 C9 . 1.2246(15) ?
O4 C16 . 1.3714(15) ?
O4 C24 . 1.4272(17) ?
O5 C17 . 1.3591(15) ?
O5 H14O . 0.86(2) ?
C1 C6 . 1.3427(17) ?
C1 C2 . 1.4924(17) ?
C2 C3 . 1.5372(18) ?
C2 H2A . 0.9700 ?
C2 H2B . 0.9700 ?
C3 C21 . 1.5301(19) ?
C3 C20 . 1.5329(19) ?
C3 C4 . 1.5350(18) ?
C4 C5 . 1.5106(19) ?
C4 H4A . 0.9700 ?
C4 H4B . 0.9700 ?
C5 C6 . 1.4730(17) ?
C6 C7 . 1.5140(17) ?
C7 C8 . 1.5108(17) ?
C7 C14 . 1.5278(16) ?
C7 H7A . 0.9800 ?
C8 C13 . 1.3454(16) ?
C8 C9 . 1.4706(17) ?
C9 C10 . 1.5143(18) ?
C10 C11 . 1.5317(18) ?
C10 H10A . 0.9700 ?
C10 H10B . 0.9700 ?
C11 C22 . 1.5317(18) ?
C11 C23 . 1.5333(19) ?
C11 C12 . 1.5370(18) ?
C12 C13 . 1.4922(17) ?
C12 H12A . 0.9700 ?
C12 H12B . 0.9700 ?
C14 C19 . 1.3922(18) ?
C14 C15 . 1.4001(16) ?
C15 C16 . 1.3886(17) ?
C15 H15A . 0.9300 ?
C16 C17 . 1.4007(18) ?
C17 C18 . 1.3867(18) ?
C18 C19 . 1.3877(18) ?
C18 H18A . 0.9300 ?
C19 H19A . 0.9300 ?
C20 H20A . 0.9600 ?
C20 H20B . 0.9600 ?
C20 H20C . 0.9600 ?
C21 H21A . 0.9600 ?
C21 H21B . 0.9600 ?
C21 H21C . 0.9600 ?
C22 H22A . 0.9600 ?
C22 H22B . 0.9600 ?
C22 H22C . 0.9600 ?
C23 H23A . 0.9600 ?
C23 H23B . 0.9600 ?
C23 H23C . 0.9600 ?
C24 H24A . 0.9600 ?
C24 H24B . 0.9600 ?
C24 H24C . 0.9600 ?

loop_
_geom_hbond_atom_site_label_D
_geom_hbond_atom_site_label_H
_geom_hbond_atom_site_label_A
_geom_hbond_site_symmetry_A
_geom_hbond_distance_DH
_geom_hbond_distance_HA
_geom_hbond_distance_DA
_geom_hbond_angle_DHA
_geom_hbond_publ_flag
O5 H14O O3 8_655 0.86(2) 1.95(2) 2.7319(13) 151(2) yes
C2 H2A O2 6_556 0.9700 2.5500 3.5003(16) 165.00 yes
C20 H20C O2 3_545 0.9600 2.5800 3.4646(17) 154.00 yes

loop_
_geom_torsion_atom_site_label_1
_geom_torsion_atom_site_label_2
_geom_torsion_atom_site_label_3
_geom_torsion_atom_site_label_4
_geom_torsion_site_symmetry_1
_geom_torsion_site_symmetry_2
_geom_torsion_site_symmetry_3
_geom_torsion_site_symmetry_4
_geom_torsion
_geom_torsion_publ_flag
C13 O1 C1 C6 . . . . 10.47(17) ?
C13 O1 C1 C2 . . . . -169.61(10) ?
C6 C1 C2 C3 . . . . 22.80(18) ?
O1 C1 C2 C3 . . . . -157.11(10) ?
C1 C2 C3 C21 . . . . -168.27(11) ?
C1 C2 C3 C20 . . . . 70.47(13) ?
C1 C2 C3 C4 . . . . -49.96(14) ?
C21 C3 C4 C5 . . . . 174.64(12) ?
C20 C3 C4 C5 . . . . -64.49(15) ?
C2 C3 C4 C5 . . . . 56.29(14) ?
C3 C4 C5 O2 . . . . 148.98(12) ?
C3 C4 C5 C6 . . . . -32.87(16) ?
O1 C1 C6 C5 . . . . -176.84(10) ?
C2 C1 C6 C5 . . . . 3.25(18) ?
O1 C1 C6 C7 . . . . 8.37(18) ?
C2 C1 C6 C7 . . . . -171.54(11) ?
O2 C5 C6 C1 . . . . 179.82(11) ?
C4 C5 C6 C1 . . . . 1.65(17) ?
O2 C5 C6 C7 . . . . -5.23(17) ?
C4 C5 C6 C7 . . . . 176.59(11) ?
C1 C6 C7 C8 . . . . -22.67(15) ?
C5 C6 C7 C8 . . . . 162.59(10) ?
C1 C6 C7 C14 . . . . 99.45(13) ?
C5 C6 C7 C14 . . . . -75.29(13) ?
C6 C7 C8 C13 . . . . 21.08(15) ?
C14 C7 C8 C13 . . . . -98.04(13) ?
C6 C7 C8 C9 . . . . -159.15(11) ?
C14 C7 C8 C9 . . . . 81.73(14) ?
C13 C8 C9 O3 . . . . -177.09(12) ?
C7 C8 C9 O3 . . . . 3.13(18) ?
C13 C8 C9 C10 . . . . 0.12(17) ?
C7 C8 C9 C10 . . . . -179.65(11) ?
O3 C9 C10 C11 . . . . -152.16(12) ?
C8 C9 C10 C11 . . . . 30.60(16) ?
C9 C10 C11 C22 . . . . -172.25(11) ?
C9 C10 C11 C23 . . . . 67.06(14) ?
C9 C10 C11 C12 . . . . -53.64(14) ?
C22 C11 C12 C13 . . . . 167.54(12) ?
C10 C11 C12 C13 . . . . 48.19(14) ?
C23 C11 C12 C13 . . . . -71.99(14) ?
C9 C8 C13 O1 . . . . 174.91(11) ?
C7 C8 C13 O1 . . . . -5.31(18) ?
C9 C8 C13 C12 . . . . -4.82(19) ?
C7 C8 C13 C12 . . . . 174.95(12) ?
C1 O1 C13 C8 . . . . -12.05(17) ?
C1 O1 C13 C12 . . . . 167.72(10) ?
C11 C12 C13 C8 . . . . -21.12(18) ?
C11 C12 C13 O1 . . . . 159.11(10) ?
C8 C7 C14 C19 . . . . 52.88(15) ?
C6 C7 C14 C19 . . . . -66.46(15) ?
C8 C7 C14 C15 . . . . -133.24(12) ?
C6 C7 C14 C15 . . . . 107.43(13) ?
C19 C14 C15 C16 . . . . 2.08(19) ?
C7 C14 C15 C16 . . . . -171.87(11) ?
C24 O4 C16 C15 . . . . 25.08(18) ?
C24 O4 C16 C17 . . . . -156.10(12) ?
C14 C15 C16 O4 . . . . 179.50(12) ?
C14 C15 C16 C17 . . . . 0.74(19) ?
O4 C16 C17 O5 . . . . -1.71(18) ?
C15 C16 C17 O5 . . . . 177.18(12) ?
O4 C16 C17 C18 . . . . 177.85(12) ?
C15 C16 C17 C18 . . . . -3.26(19) ?
O5 C17 C18 C19 . . . . -177.48(12) ?
C16 C17 C18 C19 . . . . 3.0(2) ?
C17 C18 C19 C14 . . . . -0.1(2) ?
C15 C14 C19 C18 . . . . -2.4(2) ?
C7 C14 C19 C18 . . . . 171.61(12) ?

loop_
_cod_related_entry_id
_cod_related_entry_database
_cod_related_entry_code
1 ChemSpider 550294
